data_1000501
loop_
_publ_author_name
'Goutenoire, F'
'Retoux, R'
'Suard, E'
'Lacorre, P'

_publ_section_title
;
Ab initio determination of the novel perovskite-related structure of
La7 Mo7 O30 from powder diffraction
;
_journal_coden_ASTM JSSCBI
_journal_name_full 'Journal of Solid State Chemistry'
_journal_page_first 228
_journal_page_last 235
_journal_paper_doi 10.1006/jssc.1998.8070
_journal_volume 142
_journal_year 1999
_chemical_formula_structural 'La7 Mo7 O30'
_chemical_formula_sum 'La7 Mo7 O30'
_chemical_name_systematic 'Lanthanum molybdenum oxide (7/7/30)'
_space_group_IT_number 148
_symmetry_cell_setting trigonal
_symmetry_space_group_name_Hall '-R 3'
_symmetry_space_group_name_H-M 'R -3 :H'
_cell_angle_alpha 90
_cell_angle_beta 90
_cell_angle_gamma 120
_cell_formula_units_Z 3
_cell_length_a 17.00639(20)
_cell_length_b 17.00639(20)
_cell_length_c 6.8613(1)
_cell_volume 1718.5
_refine_ls_R_factor_all 0.0515
_cod_original_sg_symbol_H-M 'R -3 H'
_cod_database_code 1000501

loop_
_symmetry_equiv_pos_as_xyz
x,y,z
-y,x-y,z
y-x,-x,z
-x,-y,-z
y,y-x,-z
x-y,x,-z
1/3+x,2/3+y,2/3+z
2/3+x,1/3+y,1/3+z
1/3-y,2/3+x-y,2/3+z
2/3-y,1/3+x-y,1/3+z
1/3-x+y,2/3-x,2/3+z
2/3-x+y,1/3-x,1/3+z
1/3-x,2/3-y,2/3-z
2/3-x,1/3-y,1/3-z
1/3+y,2/3-x+y,2/3-z
2/3+y,1/3-x+y,1/3-z
1/3+x-y,2/3+x,2/3-z
2/3+x-y,1/3+x,1/3-z

loop_
_atom_site_label
_atom_site_type_symbol
_atom_site_symmetry_multiplicity
_atom_site_Wyckoff_symbol
_atom_site_fract_x
_atom_site_fract_y
_atom_site_fract_z
_atom_site_occupancy
_atom_site_attached_hydrogens
_atom_site_calc_flag
La1 La3+ 3 a 0. 0. 0. 1. 0 d
Mo1 Mo6+ 3 b 0. 0. 0.5 1. 0 d
La2 La3+ 18 f 0.7800(1) -0.0167(1) 0.3342(4) 1. 0 d
Mo2 Mo6+ 18 f 0.2001(1) 0.0131(2) 0.1660(6) 1. 0 d
O1 O2- 18 f 0.248(1) 0.089(1) 0.343(2) 1. 0 d
O2 O2- 18 f 0.293(1) 0.039(1) -0.003(2) 1. 0 d
O3 O2- 18 f 0.182(1) 0.124(1) 0.014(3) 1. 0 d
O4 O2- 18 f 0.204(1) -0.075(1) 0.319(2) 1. 0 d
O5 O2- 18 f 0.036(1) 0.104(1) 0.319(2) 1. 0 d

loop_
_atom_type_symbol
_atom_type_oxidation_number
La3+ 3.000
Mo6+ 5.571
O2- -2.000
